data_2207554
loop_
_publ_author_name
'Hong-Qing Hao'
'Hui Zhang'

_publ_section_title
;
 <i>N</i>,<i>N</i>'-Bis[4-(dimethylamino)benzylidene]ethane-1,2-diamine
;
_journal_coeditor_code HG6262
_journal_issue 12
_journal_name_full 'Acta Crystallographica Section E'
_journal_page_first o4274
_journal_page_last o4275
_journal_paper_doi 10.1107/S1600536805037384
_journal_volume 61
_journal_year 2005
_chemical_formula_iupac 'C20 H26 N4'
_chemical_formula_moiety 'C20 H26 N4'
_chemical_formula_sum 'C20 H26 N4'
_chemical_formula_weight 322.45
_chemical_name_systematic
;
N,N'-Bis[4-(dimethylamino)benzylidene]ethane-1,2-diamine
;
_space_group_IT_number 15
_symmetry_cell_setting monoclinic
_symmetry_space_group_name_Hall '-C 2yc'
_symmetry_space_group_name_H-M 'C 1 2/c 1'
_atom_sites_solution_hydrogens geom
_atom_sites_solution_primary direct
_atom_sites_solution_secondary difmap
_audit_creation_method SHELXL-97
_cell_angle_alpha 90.00
_cell_angle_beta 114.869(8)
_cell_angle_gamma 90.00
_cell_formula_units_Z 4
_cell_length_a 24.151(10)
_cell_length_b 6.503(3)
_cell_length_c 12.390(5)
_cell_measurement_reflns_used 1200
_cell_measurement_temperature 298(2)
_cell_measurement_theta_max 25
_cell_measurement_theta_min 3.2
_cell_volume 1765.5(13)
_computing_cell_refinement 'SAINT (Bruker, 2001)'
_computing_data_collection 'SMART (Bruker, 2001)'
_computing_data_reduction SAINT
_computing_molecular_graphics 'ORTEPII (Johnson, 1976)'
_computing_publication_material SHELXL97
_computing_structure_refinement 'SHELXL97 (Sheldrick, 1997)'
_computing_structure_solution 'SHELXS97 (Sheldrick, 1997)'
_diffrn_ambient_temperature 298(2)
_diffrn_measured_fraction_theta_full 0.994
_diffrn_measured_fraction_theta_max 0.994
_diffrn_measurement_device_type 'Bruker SMART APEX 2000'
_diffrn_measurement_method '\f and \w'
_diffrn_radiation_monochromator graphite
_diffrn_radiation_source 'fine-focus sealed tube'
_diffrn_radiation_type MoK\a
_diffrn_radiation_wavelength 0.71073
_diffrn_reflns_av_R_equivalents 0.0275
_diffrn_reflns_av_sigmaI/netI 0.0381
_diffrn_reflns_limit_h_max 29
_diffrn_reflns_limit_h_min -20
_diffrn_reflns_limit_k_max 7
_diffrn_reflns_limit_k_min -8
_diffrn_reflns_limit_l_max 8
_diffrn_reflns_limit_l_min -15
_diffrn_reflns_number 4624
_diffrn_reflns_theta_full 26.00
_diffrn_reflns_theta_max 26.00
_diffrn_reflns_theta_min 1.86
_diffrn_standards_decay_% 0
_diffrn_standards_interval_count 0
_diffrn_standards_interval_time 0
_diffrn_standards_number 0
_exptl_absorpt_coefficient_mu 0.074
_exptl_absorpt_correction_T_max 0.9920
_exptl_absorpt_correction_T_min 0.9776
_exptl_absorpt_correction_type multi-scan
_exptl_absorpt_process_details '(SADABS; Sheldrick, 1996)'
_exptl_crystal_colour red
_exptl_crystal_density_diffrn 1.213
_exptl_crystal_density_method 'not measured'
_exptl_crystal_description plate
_exptl_crystal_F_000 696
_exptl_crystal_size_max 0.31
_exptl_crystal_size_mid 0.30
_exptl_crystal_size_min 0.11
_refine_diff_density_max 0.323
_refine_diff_density_min -0.268
_refine_ls_extinction_method none
_refine_ls_goodness_of_fit_ref 1.081
_refine_ls_hydrogen_treatment constr
_refine_ls_matrix_type full
_refine_ls_number_parameters 109
_refine_ls_number_reflns 1721
_refine_ls_number_restraints 0
_refine_ls_restrained_S_all 1.081
_refine_ls_R_factor_all 0.0961
_refine_ls_R_factor_gt 0.0791
_refine_ls_shift/su_max 0.000
_refine_ls_shift/su_mean 0.000
_refine_ls_structure_factor_coef Fsqd
_refine_ls_weighting_details 'calc w = 1/[\s^2^(Fo^2^)+(0.1093P)^2^+2.2949P] where P = (Fo^2^+2Fc^2^)/3'
_refine_ls_weighting_scheme calc
_refine_ls_wR_factor_gt 0.2162
_refine_ls_wR_factor_ref 0.2303
_reflns_number_gt 1347
_reflns_number_total 1721
_reflns_threshold_expression I>2\s(I)
_cod_data_source_file hg6262.cif
_cod_data_source_block I
_cod_original_cell_volume 1765.5(12)
_cod_original_sg_symbol_H-M 'C 2/c'
_cod_database_code 2207554
_cod_database_fobs_code 2207554

loop_
_symmetry_equiv_pos_as_xyz
'x, y, z'
'-x, y, -z+1/2'
'x+1/2, y+1/2, z'
'-x+1/2, y+1/2, -z+1/2'
'-x, -y, -z'
'x, -y, z-1/2'
'-x+1/2, -y+1/2, -z'
'x+1/2, -y+1/2, z-1/2'

loop_
_atom_site_label
_atom_site_fract_x
_atom_site_fract_y
_atom_site_fract_z
_atom_site_U_iso_or_equiv
_atom_site_adp_type
_atom_site_calc_flag
_atom_site_refinement_flags
_atom_site_occupancy
_atom_site_type_symbol
C6 0.41021(12) 0.0696(4) 0.5065(2) 0.0415(7) Uani d . 1 C
C3 0.34589(11) -0.2914(4) 0.3996(2) 0.0422(7) Uani d . 1 C
C9 0.44526(12) 0.2529(4) 0.5597(2) 0.0455(7) Uani d . 1 C
H9A 0.4721 0.2994 0.5289 0.055 Uiso calc R 1 H
C4 0.33896(12) -0.1966(4) 0.4942(2) 0.0443(7) Uani d . 1 C
H4A 0.3123 -0.2533 0.5227 0.053 Uiso calc R 1 H
C5 0.37052(12) -0.0218(4) 0.5460(2) 0.0437(7) Uani d . 1 C
H5A 0.3651 0.0368 0.6094 0.052 Uiso calc R 1 H
C7 0.41614(13) -0.0230(5) 0.4118(2) 0.0488(7) Uani d . 1 C
H7A 0.4421 0.0366 0.3826 0.059 Uiso calc R 1 H
C8 0.38566(13) -0.1981(5) 0.3591(2) 0.0478(7) Uani d . 1 C
H8A 0.3914 -0.2556 0.2958 0.057 Uiso calc R 1 H
C10 0.48226(13) 0.5303(4) 0.6834(3) 0.0508(8) Uani d . 1 C
H10A 0.4580 0.6548 0.6592 0.061 Uiso calc R 1 H
H10B 0.5105 0.5298 0.6462 0.061 Uiso calc R 1 H
C1 0.32328(16) -0.5642(5) 0.2532(3) 0.0653(9) Uani d . 1 C
H1A 0.3478 -0.4782 0.2276 0.098 Uiso calc R 1 H
H1B 0.2844 -0.5873 0.1878 0.098 Uiso calc R 1 H
H1C 0.3435 -0.6935 0.2805 0.098 Uiso calc R 1 H
C2 0.27889(15) -0.5716(5) 0.3976(3) 0.0645(9) Uani d . 1 C
H2A 0.2763 -0.4902 0.4600 0.097 Uiso calc R 1 H
H2B 0.2978 -0.7011 0.4294 0.097 Uiso calc R 1 H
H2C 0.2386 -0.5949 0.3367 0.097 Uiso calc R 1 H
N2 0.44267(10) 0.3541(4) 0.6433(2) 0.0468(7) Uani d . 1 N
N1 0.31453(12) -0.4652(4) 0.3481(2) 0.0578(7) Uani d . 1 N

loop_
_atom_site_aniso_label
_atom_site_aniso_U_11
_atom_site_aniso_U_22
_atom_site_aniso_U_33
_atom_site_aniso_U_12
_atom_site_aniso_U_13
_atom_site_aniso_U_23
C6 0.0385(14) 0.0449(15) 0.0406(14) 0.0038(12) 0.0162(11) 0.0059(11)
C3 0.0383(14) 0.0467(15) 0.0355(13) 0.0046(12) 0.0095(11) 0.0014(11)
C9 0.0438(15) 0.0468(16) 0.0474(15) 0.0014(12) 0.0206(12) 0.0083(13)
C4 0.0426(15) 0.0522(16) 0.0425(14) -0.0040(12) 0.0221(12) 0.0000(12)
C5 0.0463(15) 0.0483(16) 0.0395(14) 0.0036(12) 0.0208(12) -0.0012(12)
C7 0.0485(16) 0.0566(18) 0.0488(16) 0.0029(13) 0.0279(13) 0.0065(13)
C8 0.0526(17) 0.0566(18) 0.0385(14) 0.0060(13) 0.0234(13) -0.0025(12)
C10 0.0485(16) 0.0401(15) 0.0578(18) -0.0005(12) 0.0165(13) 0.0041(13)
C1 0.074(2) 0.060(2) 0.0595(19) -0.0016(17) 0.0266(17) -0.0168(16)
C2 0.062(2) 0.0549(19) 0.075(2) -0.0112(16) 0.0280(18) -0.0094(17)
N2 0.0459(13) 0.0459(13) 0.0455(13) -0.0030(10) 0.0162(10) 0.0000(10)
N1 0.0665(16) 0.0587(16) 0.0494(15) -0.0130(13) 0.0258(12) -0.0148(12)

loop_
_atom_type_symbol
_atom_type_description
_atom_type_scat_dispersion_real
_atom_type_scat_dispersion_imag
_atom_type_scat_source
C C 0.0033 0.0016 'International Tables Vol C Tables 4.2.6.8 and 6.1.1.4'
H H 0.0000 0.0000 'International Tables Vol C Tables 4.2.6.8 and 6.1.1.4'
N N 0.0061 0.0033 'International Tables Vol C Tables 4.2.6.8 and 6.1.1.4'

loop_
_geom_angle_atom_site_label_1
_geom_angle_atom_site_label_2
_geom_angle_atom_site_label_3
_geom_angle_site_symmetry_1
_geom_angle_site_symmetry_3
_geom_angle
_geom_angle_publ_flag
C7 C6 C5 . . 116.8(3) ?
C7 C6 C9 . . 119.7(2) ?
C5 C6 C9 . . 123.5(2) ?
N1 C3 C4 . . 121.4(3) ?
N1 C3 C8 . . 121.6(3) ?
C4 C3 C8 . . 117.0(3) ?
N2 C9 C6 . . 125.9(3) ?
N2 C9 H9A . . 117.1 ?
C6 C9 H9A . . 117.1 ?
C5 C4 C3 . . 121.4(2) ?
C5 C4 H4A . . 119.3 ?
C3 C4 H4A . . 119.3 ?
C4 C5 C6 . . 121.6(3) ?
C4 C5 H5A . . 119.2 ?
C6 C5 H5A . . 119.2 ?
C8 C7 C6 . . 122.9(3) ?
C8 C7 H7A . . 118.5 ?
C6 C7 H7A . . 118.5 ?
C7 C8 C3 . . 120.3(2) ?
C7 C8 H8A . . 119.8 ?
C3 C8 H8A . . 119.8 ?
N2 C10 C10 . 2_656 111.5(2) yes
N2 C10 H10A . . 109.3 ?
C10 C10 H10A 2_656 . 109.3 ?
N2 C10 H10B . . 109.3 ?
C10 C10 H10B 2_656 . 109.3 ?
H10A C10 H10B . . 108.0 ?
N1 C1 H1A . . 109.5 ?
N1 C1 H1B . . 109.5 ?
H1A C1 H1B . . 109.5 ?
N1 C1 H1C . . 109.5 ?
H1A C1 H1C . . 109.5 ?
H1B C1 H1C . . 109.5 ?
N1 C2 H2A . . 109.5 ?
N1 C2 H2B . . 109.5 ?
H2A C2 H2B . . 109.5 ?
N1 C2 H2C . . 109.5 ?
H2A C2 H2C . . 109.5 ?
H2B C2 H2C . . 109.5 ?
C9 N2 C10 . . 116.6(2) yes
C3 N1 C2 . . 121.2(2) yes
C3 N1 C1 . . 120.9(3) yes
C2 N1 C1 . . 117.3(3) yes

loop_
_geom_bond_atom_site_label_1
_geom_bond_atom_site_label_2
_geom_bond_site_symmetry_2
_geom_bond_distance
_geom_bond_publ_flag
C6 C7 . 1.378(4) ?
C6 C5 . 1.381(4) ?
C6 C9 . 1.450(4) ?
C3 N1 . 1.361(4) ?
C3 C4 . 1.396(4) ?
C3 C8 . 1.396(4) ?
C9 N2 . 1.251(4) yes
C9 H9A . 0.9300 ?
C4 C5 . 1.369(4) ?
C4 H4A . 0.9300 ?
C5 H5A . 0.9300 ?
C7 C8 . 1.365(4) ?
C7 H7A . 0.9300 ?
C8 H8A . 0.9300 ?
C10 N2 . 1.440(3) yes
C10 C10 2_656 1.506(6) yes
C10 H10A . 0.9700 ?
C10 H10B . 0.9700 ?
C1 N1 . 1.432(4) yes
C1 H1A . 0.9600 ?
C1 H1B . 0.9600 ?
C1 H1C . 0.9600 ?
C2 N1 . 1.428(4) yes
C2 H2A . 0.9600 ?
C2 H2B . 0.9600 ?
C2 H2C . 0.9600 ?

loop_
_geom_torsion_atom_site_label_1
_geom_torsion_atom_site_label_2
_geom_torsion_atom_site_label_3
_geom_torsion_atom_site_label_4
_geom_torsion_site_symmetry_1
_geom_torsion
C7 C6 C9 N2 . 177.8(3)
C5 C6 C9 N2 . -2.7(4)
N1 C3 C4 C5 . 180.0(3)
C8 C3 C4 C5 . -1.0(4)
C3 C4 C5 C6 . 0.6(4)
C7 C6 C5 C4 . 0.4(4)
C9 C6 C5 C4 . -179.1(2)
C5 C6 C7 C8 . -1.0(4)
C9 C6 C7 C8 . 178.5(2)
C6 C7 C8 C3 . 0.6(4)
N1 C3 C8 C7 . 179.5(3)
C4 C3 C8 C7 . 0.5(4)
C6 C9 N2 C10 . 179.2(2)
C10 C10 N2 C9 2_656 -130.5(3)
C4 C3 N1 C2 . -7.6(4)
C8 C3 N1 C2 . 173.4(3)
C4 C3 N1 C1 . -178.3(3)
C8 C3 N1 C1 . 2.8(4)
